data_1521790
loop_
_publ_author_name
'Kido, H.'
'Kozumi, M.'
'Hoshikawa, T.'
'Shimada, M.'

_publ_section_title
;
 Crystal structure and magnetic and electrical properties of Gd M Si (M=
 first row transition metal)
;
_journal_name_full 'Journal of the Less-Common Metals'
_journal_page_first 151
_journal_page_last 155
_journal_volume 99
_journal_year 1984
_chemical_formula_sum 'Gd Si Ti'
_chemical_name_systematic 'Gd (Si Ti)'
_space_group_IT_number 191
_symmetry_space_group_name_Hall '-P 6 2'
_symmetry_space_group_name_H-M 'P 6/m m m'
_cell_angle_alpha 90
_cell_angle_beta 90
_cell_angle_gamma 120
_cell_formula_units_Z 1
_cell_length_a 3.877
_cell_length_b 3.877
_cell_length_c 4.17
_cell_volume 54.282
_citation_journal_id_ASTM JCOMAH
_cod_data_source_file Kido_JCOMAH_1984_488.cif
_cod_data_source_block Gd1Si1Ti1
_cod_original_cell_volume 54.28231
_cod_original_formula_sum 'Gd1 Si1 Ti1'
_cod_database_code 1521790

loop_
_symmetry_equiv_pos_as_xyz
x,y,z
x-y,x,z
-y,x-y,z
-x,-y,z
-x+y,-x,z
y,-x+y,z
-y,-x,-z
x-y,-y,-z
x,x-y,-z
y,x,-z
-x+y,y,-z
-x,-x+y,-z
-x,-y,-z
-x+y,-x,-z
y,-x+y,-z
x,y,-z
x-y,x,-z
-y,x-y,-z
y,x,z
-x+y,y,z
-x,-x+y,z
-y,-x,z
x-y,-y,z
x,x-y,z

loop_
_atom_site_label
_atom_site_type_symbol
_atom_site_fract_x
_atom_site_fract_y
_atom_site_fract_z
_atom_site_occupancy
_atom_site_U_iso_or_equiv
Ti1 Ti 0.3333 0.6667 0.5 0.5 0.0
Si1 Si 0.3333 0.6667 0.5 0.5 0.0
Gd1 Gd 0 0 0 1 0.0
